data_1552487
loop_
_publ_author_name
'Focken, Thilo'
'Burford, Kristen'
'Grimwood, Michael E.'
'Zenova, Alla'
'Andrez, Jean-Christophe'
'Gong, Wei'
'Wilson, Michael'
'Taron, Matt'
'Decker, Shannon'
'Lofstrand, Verner'
'Chowdhury, Sultan'
'Shuart, Noah'
'Lin, Sophia'
'Goodchild, Samuel J.'
'Young, Clint'
'Soriano, Maegan'
'Tari, Parisa K.'
'Waldbrook, Matthew'
'Nelkenbrecher, Karen'
'Kwan, Rainbow'
'Lindgren, Andrea'
'de Boer, Gina'
'Lee, Stephanie'
'Sojo, Luis'
'DeVita, Robert J.'
'Cohen, Charles J.'
'Wesolowski, Steven S.'
'Johnson, Jr, J P'
'Dehnhardt, Christoph M.'
'Empfield, James R.'

_publ_section_title
;
 Identification of CNS-Penetrant Aryl Sulfonamides as Isoform-Selective
 Na<sub>V</sub>1.6 Inhibitors with Efficacy in Mouse Models of Epilepsy.
;
_journal_name_full 'Journal of medicinal chemistry'
_journal_paper_doi 10.1021/acs.jmedchem.9b01032
_journal_year 2019
_chemical_formula_moiety 'C21 H23 F3 N4 O2 S2'
_chemical_formula_sum 'C21 H23 F3 N4 O2 S2'
_chemical_formula_weight 484.55
_chemical_name_systematic
;
 2,6-difluoro-4-({2-fluoro-6-({methyl(isopropyl)amino}methyl)benzyl}amino)-
N-(1,3-thiazol-4-yl)benzenesulfonamide
;
_space_group_crystal_system monoclinic
_space_group_IT_number 14
_space_group_name_Hall '-P 2yn'
_space_group_name_H-M_alt 'P 1 21/n 1'
_symmetry_space_group_name_Hall '-P 2yn'
_symmetry_space_group_name_H-M 'P 1 21/n 1'
_atom_sites_solution_hydrogens mixed
_audit_creation_method SHELXL-2016/6
_cell_angle_alpha 90
_cell_angle_beta 97.3465(7)
_cell_angle_gamma 90
_cell_formula_units_Z 8
_cell_length_a 17.1470(3)
_cell_length_b 12.1241(2)
_cell_length_c 21.6325(4)
_cell_measurement_reflns_used 9801
_cell_measurement_temperature 173(2)
_cell_measurement_theta_max 73.63
_cell_measurement_theta_min 3.10
_cell_volume 4460.30(14)
_computing_cell_refinement 'Bruker SAINT'
_computing_data_collection 'Bruker APEX2'
_computing_data_reduction 'Bruker SAINT'
_computing_molecular_graphics 'Bruker SHELXTL'
_computing_publication_material 'Bruker SHELXTL'
_computing_structure_refinement 'SHELXL-2016/6 (Sheldrick, 2016)'
_computing_structure_solution 'SHELXD (Schneider & Sheldrick, 2002)'
_diffrn_ambient_temperature 173(2)
_diffrn_measured_fraction_theta_full 0.999
_diffrn_measured_fraction_theta_max 0.996
_diffrn_measurement_device_type 'Bruker APEX-II CCD'
_diffrn_measurement_method '\f and \w scans'
_diffrn_radiation_type CuK\a
_diffrn_radiation_wavelength 1.54178
_diffrn_reflns_av_R_equivalents 0.0178
_diffrn_reflns_av_unetI/netI 0.0151
_diffrn_reflns_Laue_measured_fraction_full 0.999
_diffrn_reflns_Laue_measured_fraction_max 0.996
_diffrn_reflns_limit_h_max 19
_diffrn_reflns_limit_h_min -21
_diffrn_reflns_limit_k_max 15
_diffrn_reflns_limit_k_min -15
_diffrn_reflns_limit_l_max 26
_diffrn_reflns_limit_l_min -26
_diffrn_reflns_number 30998
_diffrn_reflns_point_group_measured_fraction_full 0.999
_diffrn_reflns_point_group_measured_fraction_max 0.996
_diffrn_reflns_theta_full 67.679
_diffrn_reflns_theta_max 73.913
_diffrn_reflns_theta_min 3.103
_exptl_absorpt_coefficient_mu 2.625
_exptl_absorpt_correction_T_max 0.6600
_exptl_absorpt_correction_T_min 0.5004
_exptl_absorpt_correction_type numerical
_exptl_absorpt_process_details 'SADABS 2016/2 (Krause et al., 2015)'
_exptl_crystal_colour colourless
_exptl_crystal_density_diffrn 1.443
_exptl_crystal_description fragment
_exptl_crystal_F_000 2016
_exptl_crystal_size_max 0.371
_exptl_crystal_size_mid 0.320
_exptl_crystal_size_min 0.255
_refine_diff_density_max 0.309
_refine_diff_density_min -0.403
_refine_diff_density_rms 0.036
_refine_ls_extinction_method none
_refine_ls_goodness_of_fit_ref 1.023
_refine_ls_hydrogen_treatment mixed
_refine_ls_matrix_type full
_refine_ls_number_parameters 605
_refine_ls_number_reflns 9011
_refine_ls_number_restraints 0
_refine_ls_restrained_S_all 1.023
_refine_ls_R_factor_all 0.0324
_refine_ls_R_factor_gt 0.0306
_refine_ls_shift/su_max 0.001
_refine_ls_shift/su_mean 0.000
_refine_ls_structure_factor_coef Fsqd
_refine_ls_weighting_details 'w=1/[\s^2^(Fo^2^)+(0.0418P)^2^+1.5458P] where P=(Fo^2^+2Fc^2^)/3'
_refine_ls_weighting_scheme calc
_refine_ls_wR_factor_gt 0.0826
_refine_ls_wR_factor_ref 0.0845
_reflns_Friedel_coverage 0.000
_reflns_number_gt 8445
_reflns_number_total 9011
_reflns_threshold_expression 'I > 2\s(I)'
_cod_data_source_file jm9b01032_si_002.cif
_cod_data_source_block ext1702
_cod_original_cell_volume 4460.31(14)
_cod_database_code 1552487
_shelx_shelxl_version_number 2016/6
_shelx_space_group_comment
; 
The symmetry employed for this shelxl refinement is uniquely defined 
by the following loop, which should always be used as a source of 
symmetry information in preference to the above space-group names. 
They are only intended as comments. 
;
_shelx_estimated_absorpt_t_min 0.443
_shelx_estimated_absorpt_t_max 0.554

loop_
_space_group_symop_operation_xyz
'x, y, z'
'-x+1/2, y+1/2, -z+1/2'
'-x, -y, -z'
'x-1/2, -y-1/2, z-1/2'

loop_
_atom_site_label
_atom_site_type_symbol
_atom_site_fract_x
_atom_site_fract_y
_atom_site_fract_z
_atom_site_U_iso_or_equiv
_atom_site_adp_type
_atom_site_occupancy
_atom_site_site_symmetry_order
_atom_site_calc_flag
_atom_site_refinement_flags_posn
_atom_site_refinement_flags_adp
_atom_site_refinement_flags_occupancy
_atom_site_disorder_assembly
_atom_site_disorder_group
S1A S 0.10682(2) 0.68636(3) 0.09638(2) 0.03681(8) Uani 1 1 d . . . . .
S2A S -0.15012(2) 0.56444(4) 0.13697(2) 0.04884(10) Uani 1 1 d . . . . .
F1A F 0.17939(5) 0.46726(8) 0.10529(4) 0.0494(2) Uani 1 1 d . . . . .
F2A F 0.08023(6) 0.73678(7) 0.23270(4) 0.0517(2) Uani 1 1 d . . . . .
F3A F 0.20157(6) 0.16315(9) 0.21191(5) 0.0632(3) Uani 1 1 d . . . . .
O1A O 0.17055(6) 0.68255(10) 0.05978(5) 0.0460(2) Uani 1 1 d . . . . .
O2A O 0.07786(7) 0.79027(9) 0.11420(5) 0.0465(2) Uani 1 1 d . . . . .
N1A N 0.03591(7) 0.61923(11) 0.05556(5) 0.0390(3) Uani 1 1 d . . . . .
H1NA H 0.0500(11) 0.5766(16) 0.0266(9) 0.055(5) Uiso 1 1 d . . . . .
N2A N -0.07992(7) 0.51384(10) 0.04391(5) 0.0388(2) Uani 1 1 d . . . . .
N3A N 0.17152(8) 0.40114(11) 0.32135(6) 0.0453(3) Uani 1 1 d . . . . .
H3NA H 0.1354(12) 0.4111(17) 0.3451(9) 0.061(6) Uiso 1 1 d . . . . .
N4A N 0.04570(10) 0.34869(11) 0.39167(6) 0.0548(4) Uani 1 1 d . . . . .
C1A C 0.13039(7) 0.60839(11) 0.16438(6) 0.0345(3) Uani 1 1 d . . . . .
C2A C 0.16405(7) 0.50394(12) 0.16173(6) 0.0373(3) Uani 1 1 d . . . . .
C3A C 0.17990(8) 0.43348(12) 0.21101(7) 0.0404(3) Uani 1 1 d . . . . .
H3A H 0.204393 0.364338 0.205992 0.048 Uiso 1 1 calc R U . . .
C4A C 0.15931(8) 0.46516(12) 0.26925(6) 0.0375(3) Uani 1 1 d . . . . .
C5A C 0.12521(8) 0.56968(12) 0.27436(6) 0.0384(3) Uani 1 1 d . . . . .
H5A H 0.111154 0.593317 0.313318 0.046 Uiso 1 1 calc R U . . .
C6A C 0.11220(8) 0.63721(11) 0.22383(6) 0.0370(3) Uani 1 1 d . . . . .
C7A C -0.14328(8) 0.49368(13) 0.06985(7) 0.0439(3) Uani 1 1 d . . . . .
H7A H -0.182575 0.443312 0.052534 0.053 Uiso 1 1 calc R U . . .
C8A C -0.03403(8) 0.59027(12) 0.07851(6) 0.0358(3) Uani 1 1 d . . . . .
C9A C -0.06229(8) 0.62744(13) 0.13071(7) 0.0424(3) Uani 1 1 d . . . . .
H9A H -0.037190 0.680024 0.159150 0.051 Uiso 1 1 calc R U . . .
C10A C 0.20246(9) 0.28913(14) 0.32130(8) 0.0502(4) Uani 1 1 d . . . . .
H10A H 0.227988 0.271317 0.363782 0.060 Uiso 1 1 calc R U . . .
H10B H 0.243422 0.286272 0.292972 0.060 Uiso 1 1 calc R U . . .
C11A C 0.14111(9) 0.20161(12) 0.30131(7) 0.0431(3) Uani 1 1 d . . . . .
C12A C 0.14314(9) 0.14087(13) 0.24742(7) 0.0465(3) Uani 1 1 d . . . . .
C13A C 0.09065(11) 0.05863(14) 0.22696(8) 0.0533(4) Uani 1 1 d . . . . .
H13A H 0.095159 0.018844 0.189753 0.064 Uiso 1 1 calc R U . . .
C14A C 0.03142(11) 0.03632(14) 0.26249(9) 0.0566(4) Uani 1 1 d . . . . .
H14A H -0.006233 -0.019297 0.249707 0.068 Uiso 1 1 calc R U . . .
C15A C 0.02667(11) 0.09505(13) 0.31701(9) 0.0547(4) Uani 1 1 d . . . . .
H15A H -0.014623 0.079030 0.341004 0.066 Uiso 1 1 calc R U . . .
C16A C 0.08083(10) 0.17666(12) 0.33729(7) 0.0463(3) Uani 1 1 d . . . . .
C17A C 0.07514(13) 0.23456(14) 0.39877(8) 0.0591(4) Uani 1 1 d . . . . .
H17A H 0.039745 0.191679 0.422436 0.071 Uiso 1 1 calc R U . . .
H17B H 0.127848 0.235479 0.423528 0.071 Uiso 1 1 calc R U . . .
C18A C 0.05817(19) 0.40576(19) 0.45214(9) 0.0866(8) Uani 1 1 d . . . . .
H18A H 0.038491 0.481537 0.447111 0.104 Uiso 1 1 calc R U . . .
H18B H 0.029844 0.366740 0.482111 0.104 Uiso 1 1 calc R U . . .
H18C H 0.114464 0.407008 0.467492 0.104 Uiso 1 1 calc R U . . .
C19A C -0.03678(12) 0.35334(14) 0.36104(9) 0.0586(4) Uani 1 1 d . . . . .
H19A H -0.040330 0.301185 0.324973 0.070 Uiso 1 1 calc R U . . .
C20A C -0.05681(13) 0.46702(15) 0.33389(11) 0.0688(5) Uani 1 1 d . . . . .
H20A H -0.111472 0.467701 0.314009 0.083 Uiso 1 1 calc R U . . .
H20B H -0.050104 0.522089 0.367304 0.083 Uiso 1 1 calc R U . . .
H20C H -0.021766 0.484544 0.302844 0.083 Uiso 1 1 calc R U . . .
C21A C -0.09878(19) 0.3163(2) 0.40147(15) 0.1015(9) Uani 1 1 d . . . . .
H21A H -0.151127 0.322173 0.377511 0.122 Uiso 1 1 calc R U . . .
H21B H -0.088835 0.239600 0.414370 0.122 Uiso 1 1 calc R U . . .
H21C H -0.096137 0.363513 0.438466 0.122 Uiso 1 1 calc R U . . .
S1B S 0.38029(2) 0.68456(3) 0.91186(2) 0.03286(8) Uani 1 1 d . . . . .
S2B S 0.65243(2) 0.64076(3) 0.87960(2) 0.04624(10) Uani 1 1 d . . . . .
F1B F 0.33556(5) 0.45695(7) 0.88203(4) 0.0482(2) Uani 1 1 d . . . . .
F2B F 0.38484(6) 0.79063(7) 0.78147(4) 0.0481(2) Uani 1 1 d . . . . .
F3B F 0.35590(8) 0.21744(10) 0.73184(5) 0.0719(3) Uani 1 1 d . . . . .
O1B O 0.31604(6) 0.66156(9) 0.94614(5) 0.0418(2) Uani 1 1 d . . . . .
O2B O 0.40470(6) 0.79559(8) 0.90453(5) 0.0408(2) Uani 1 1 d . . . . .
N1B N 0.45358(6) 0.61547(10) 0.94733(5) 0.0353(2) Uani 1 1 d . . . . .
H1NB H 0.4425(10) 0.5653(15) 0.9725(8) 0.045(4) Uiso 1 1 d . . . . .
N2B N 0.58106(6) 0.54225(10) 0.96019(5) 0.0361(2) Uani 1 1 d . . . . .
N3B N 0.28953(8) 0.48643(12) 0.66107(6) 0.0461(3) Uani 1 1 d . . . . .
H3NB H 0.3017(11) 0.5194(16) 0.6313(9) 0.052(5) Uiso 1 1 d . . . . .
N4B N 0.34857(8) 0.52182(11) 0.54630(5) 0.0444(3) Uani 1 1 d . . . . .
C1B C 0.35952(7) 0.62765(11) 0.83705(6) 0.0336(3) Uani 1 1 d . . . . .
C2B C 0.33539(8) 0.51782(12) 0.82954(7) 0.0380(3) Uani 1 1 d . . . . .
C3B C 0.31324(8) 0.46692(12) 0.77389(7) 0.0425(3) Uani 1 1 d . . . . .
H3B H 0.298005 0.391531 0.772483 0.051 Uiso 1 1 calc R U . . .
C4B C 0.31331(8) 0.52803(12) 0.71846(7) 0.0391(3) Uani 1 1 d . . . . .
C5B C 0.33826(8) 0.63878(12) 0.72356(6) 0.0380(3) Uani 1 1 d . . . . .
H5B H 0.339458 0.681739 0.686969 0.046 Uiso 1 1 calc R U . . .
C6B C 0.36073(8) 0.68486(11) 0.78063(6) 0.0356(3) Uani 1 1 d . . . . .
C7B C 0.64871(8) 0.54788(13) 0.93814(7) 0.0421(3) Uani 1 1 d . . . . .
H7B H 0.692446 0.503369 0.953702 0.051 Uiso 1 1 calc R U . . .
C8B C 0.52887(7) 0.61541(11) 0.92921(6) 0.0323(3) Uani 1 1 d . . . . .
C9B C 0.55696(8) 0.67713(12) 0.88428(7) 0.0399(3) Uani 1 1 d . . . . .
H9B H 0.528108 0.731705 0.859482 0.048 Uiso 1 1 calc R U . . .
C10B C 0.27942(10) 0.36941(14) 0.64674(8) 0.0515(4) Uani 1 1 d . . . . .
H10C H 0.241512 0.360873 0.608501 0.062 Uiso 1 1 calc R U . . .
H10D H 0.256982 0.332473 0.681275 0.062 Uiso 1 1 calc R U . . .
C11B C 0.35565(9) 0.31361(12) 0.63724(7) 0.0443(3) Uani 1 1 d . . . . .
C12B C 0.39308(11) 0.24185(14) 0.68103(7) 0.0525(4) Uani 1 1 d . . . . .
C13B C 0.46405(12) 0.19231(14) 0.67688(9) 0.0591(4) Uani 1 1 d . . . . .
H13B H 0.487404 0.144364 0.708737 0.071 Uiso 1 1 calc R U . . .
C14B C 0.50040(11) 0.21429(15) 0.62505(9) 0.0590(4) Uani 1 1 d . . . . .
H14B H 0.550050 0.182243 0.621009 0.071 Uiso 1 1 calc R U . . .
C15B C 0.46445(11) 0.28331(14) 0.57870(8) 0.0535(4) Uani 1 1 d . . . . .
H15B H 0.489451 0.296582 0.542673 0.064 Uiso 1 1 calc R U . . .
C16B C 0.39275(10) 0.33336(12) 0.58387(7) 0.0449(3) Uani 1 1 d . . . . .
C17B C 0.35443(11) 0.40385(14) 0.53079(7) 0.0525(4) Uani 1 1 d . . . . .
H17C H 0.384944 0.396680 0.495116 0.063 Uiso 1 1 calc R U . . .
H17D H 0.300904 0.375102 0.517344 0.063 Uiso 1 1 calc R U . . .
C18B C 0.42671(10) 0.56908(15) 0.56111(9) 0.0565(4) Uani 1 1 d . . . . .
H18D H 0.422152 0.647368 0.571339 0.068 Uiso 1 1 calc R U . . .
H18E H 0.454997 0.530202 0.596892 0.068 Uiso 1 1 calc R U . . .
H18F H 0.455629 0.561505 0.525090 0.068 Uiso 1 1 calc R U . . .
C19B C 0.29142(15) 0.5799(2) 0.49936(9) 0.0538(5) Uani 0.8 1 d . . P A 1
H19B H 0.239944 0.540701 0.498204 0.065 Uiso 0.8 1 calc R U P A 1
C20B C 0.3135(2) 0.5777(3) 0.43354(10) 0.0811(8) Uani 0.8 1 d . . P A 1
H20D H 0.273543 0.617129 0.405482 0.097 Uiso 0.8 1 calc R U P A 1
H20E H 0.364678 0.613405 0.433030 0.097 Uiso 0.8 1 calc R U P A 1
H20F H 0.316524 0.501019 0.419653 0.097 Uiso 0.8 1 calc R U P A 1
C21B C 0.27870(17) 0.6978(2) 0.52060(12) 0.0691(7) Uani 0.8 1 d . . P A 1
H21D H 0.241172 0.735190 0.489537 0.083 Uiso 0.8 1 calc R U P A 1
H21E H 0.257875 0.696462 0.560722 0.083 Uiso 0.8 1 calc R U P A 1
H21F H 0.328888 0.737532 0.525184 0.083 Uiso 0.8 1 calc R U P A 1
C19C C 0.3336(6) 0.5932(7) 0.4861(4) 0.0473(18) Uiso 0.2 1 d . . P A 2
H19C H 0.374919 0.578809 0.458396 0.057 Uiso 0.2 1 calc R U P A 2
C20C C 0.2548(7) 0.5515(9) 0.4563(5) 0.070(3) Uiso 0.2 1 d . . P A 2
H20G H 0.258369 0.472243 0.448057 0.084 Uiso 0.2 1 calc R U P A 2
H20H H 0.215293 0.564386 0.484423 0.084 Uiso 0.2 1 calc R U P A 2
H20I H 0.239590 0.590620 0.416945 0.084 Uiso 0.2 1 calc R U P A 2
C21C C 0.3270(6) 0.7178(8) 0.4987(5) 0.058(2) Uiso 0.2 1 d . . P A 2
H21G H 0.377938 0.745795 0.518077 0.069 Uiso 0.2 1 calc R U P A 2
H21H H 0.311577 0.756558 0.459247 0.069 Uiso 0.2 1 calc R U P A 2
H21I H 0.287280 0.730324 0.526726 0.069 Uiso 0.2 1 calc R U P A 2

loop_
_atom_site_aniso_label
_atom_site_aniso_U_11
_atom_site_aniso_U_22
_atom_site_aniso_U_33
_atom_site_aniso_U_23
_atom_site_aniso_U_13
_atom_site_aniso_U_12
S1A 0.03391(16) 0.04396(18) 0.03190(15) 0.00191(12) 0.00160(12) -0.01068(13)
S2A 0.03614(18) 0.0592(2) 0.0539(2) 0.00137(17) 0.01654(15) -0.00192(16)
F1A 0.0484(5) 0.0610(5) 0.0410(4) -0.0063(4) 0.0141(4) 0.0089(4)
F2A 0.0802(7) 0.0353(4) 0.0401(4) -0.0030(3) 0.0101(4) 0.0074(4)
F3A 0.0531(6) 0.0689(6) 0.0707(6) -0.0038(5) 0.0195(5) 0.0130(5)
O1A 0.0371(5) 0.0647(7) 0.0365(5) 0.0021(5) 0.0054(4) -0.0182(5)
O2A 0.0544(6) 0.0401(5) 0.0437(5) 0.0049(4) 0.0010(5) -0.0063(5)
N1A 0.0320(6) 0.0534(7) 0.0316(5) -0.0035(5) 0.0042(4) -0.0113(5)
N2A 0.0300(5) 0.0482(7) 0.0376(6) 0.0023(5) 0.0021(4) -0.0069(5)
N3A 0.0481(7) 0.0443(7) 0.0409(6) 0.0045(5) -0.0036(6) 0.0007(6)
N4A 0.0886(11) 0.0416(7) 0.0360(6) 0.0004(5) 0.0152(7) 0.0009(7)
C1A 0.0308(6) 0.0394(7) 0.0327(6) -0.0003(5) 0.0021(5) -0.0062(5)
C2A 0.0280(6) 0.0486(8) 0.0358(6) -0.0058(6) 0.0056(5) -0.0012(5)
C3A 0.0314(6) 0.0441(7) 0.0451(7) -0.0013(6) 0.0026(5) 0.0044(6)
C4A 0.0323(6) 0.0411(7) 0.0371(7) 0.0012(5) -0.0031(5) -0.0044(5)
C5A 0.0436(7) 0.0393(7) 0.0319(6) -0.0033(5) 0.0028(5) -0.0049(6)
C6A 0.0407(7) 0.0339(6) 0.0360(7) -0.0032(5) 0.0033(5) -0.0040(5)
C7A 0.0319(7) 0.0521(8) 0.0478(8) 0.0034(6) 0.0053(6) -0.0070(6)
C8A 0.0296(6) 0.0428(7) 0.0344(6) 0.0035(5) 0.0017(5) -0.0038(5)
C9A 0.0352(7) 0.0494(8) 0.0431(7) -0.0012(6) 0.0076(6) -0.0026(6)
C10A 0.0439(8) 0.0502(9) 0.0520(9) 0.0092(7) -0.0107(7) 0.0074(7)
C11A 0.0436(8) 0.0386(7) 0.0443(8) 0.0083(6) -0.0052(6) 0.0120(6)
C12A 0.0409(8) 0.0475(8) 0.0509(8) 0.0065(7) 0.0046(6) 0.0160(6)
C13A 0.0586(10) 0.0459(8) 0.0535(9) -0.0043(7) -0.0010(7) 0.0146(7)
C14A 0.0586(10) 0.0413(8) 0.0684(11) -0.0013(7) 0.0020(8) 0.0015(7)
C15A 0.0613(10) 0.0412(8) 0.0631(10) 0.0073(7) 0.0139(8) 0.0024(7)
C16A 0.0594(9) 0.0363(7) 0.0427(8) 0.0096(6) 0.0045(7) 0.0089(6)
C17A 0.0896(13) 0.0477(9) 0.0408(8) 0.0103(7) 0.0114(8) 0.0039(9)
C18A 0.155(2) 0.0643(12) 0.0419(10) -0.0088(9) 0.0193(12) 0.0008(14)
C19A 0.0749(12) 0.0417(8) 0.0641(11) -0.0052(7) 0.0282(9) 0.0025(8)
C20A 0.0772(13) 0.0446(9) 0.0879(14) -0.0043(9) 0.0230(11) 0.0117(9)
C21A 0.114(2) 0.0727(15) 0.133(2) 0.0041(15) 0.0740(19) -0.0033(14)
S1B 0.03081(15) 0.03429(16) 0.03373(15) 0.00513(11) 0.00508(12) 0.00631(11)
S2B 0.03215(17) 0.0554(2) 0.0529(2) 0.01533(16) 0.01212(14) -0.00310(14)
F1B 0.0586(5) 0.0424(4) 0.0453(5) 0.0101(4) 0.0135(4) -0.0106(4)
F2B 0.0735(6) 0.0323(4) 0.0394(4) 0.0042(3) 0.0099(4) -0.0046(4)
F3B 0.1019(9) 0.0627(6) 0.0541(6) 0.0065(5) 0.0222(6) -0.0153(6)
O1B 0.0339(5) 0.0523(6) 0.0406(5) 0.0048(4) 0.0105(4) 0.0092(4)
O2B 0.0483(6) 0.0329(5) 0.0401(5) 0.0040(4) 0.0008(4) 0.0054(4)
N1B 0.0305(5) 0.0386(6) 0.0374(6) 0.0139(5) 0.0073(4) 0.0043(4)
N2B 0.0300(5) 0.0401(6) 0.0383(6) 0.0096(5) 0.0041(4) 0.0027(4)
N3B 0.0432(7) 0.0538(8) 0.0426(7) -0.0063(6) 0.0103(5) -0.0115(6)
N4B 0.0507(7) 0.0477(7) 0.0338(6) -0.0055(5) 0.0013(5) -0.0019(6)
C1B 0.0298(6) 0.0359(6) 0.0357(6) 0.0029(5) 0.0062(5) 0.0018(5)
C2B 0.0349(7) 0.0398(7) 0.0412(7) 0.0067(6) 0.0117(5) -0.0037(5)
C3B 0.0403(7) 0.0405(7) 0.0488(8) -0.0015(6) 0.0147(6) -0.0118(6)
C4B 0.0290(6) 0.0478(8) 0.0421(7) -0.0043(6) 0.0103(5) -0.0053(6)
C5B 0.0377(7) 0.0422(7) 0.0353(7) 0.0037(5) 0.0093(5) 0.0010(6)
C6B 0.0358(7) 0.0322(6) 0.0396(7) 0.0034(5) 0.0084(5) 0.0020(5)
C7B 0.0296(6) 0.0488(8) 0.0481(8) 0.0114(6) 0.0053(5) 0.0025(6)
C8B 0.0294(6) 0.0330(6) 0.0343(6) 0.0047(5) 0.0038(5) 0.0000(5)
C9B 0.0334(7) 0.0418(7) 0.0448(7) 0.0130(6) 0.0062(5) -0.0002(5)
C10B 0.0455(8) 0.0581(9) 0.0516(9) -0.0119(7) 0.0086(7) -0.0223(7)
C11B 0.0487(8) 0.0414(7) 0.0423(7) -0.0104(6) 0.0034(6) -0.0180(6)
C12B 0.0704(11) 0.0444(8) 0.0425(8) -0.0046(6) 0.0066(7) -0.0194(8)
C13B 0.0739(12) 0.0452(9) 0.0545(10) -0.0020(7) -0.0067(8) -0.0068(8)
C14B 0.0590(10) 0.0494(9) 0.0676(11) -0.0082(8) 0.0036(8) -0.0008(8)
C15B 0.0620(10) 0.0476(9) 0.0527(9) -0.0073(7) 0.0145(8) -0.0058(7)
C16B 0.0540(9) 0.0410(7) 0.0393(7) -0.0090(6) 0.0041(6) -0.0101(6)
C17B 0.0692(11) 0.0514(9) 0.0359(7) -0.0097(6) 0.0034(7) -0.0041(8)
C18B 0.0525(9) 0.0508(9) 0.0696(11) -0.0041(8) 0.0213(8) -0.0059(7)
C19B 0.0546(13) 0.0646(13) 0.0396(10) 0.0029(9) -0.0044(9) -0.0067(10)
C20B 0.113(2) 0.093(2) 0.0348(11) 0.0035(12) -0.0008(12) -0.0017(17)
C21B 0.0794(17) 0.0662(15) 0.0590(14) 0.0080(11) -0.0014(12) 0.0122(13)

loop_
_atom_type_symbol
_atom_type_description
_atom_type_scat_dispersion_real
_atom_type_scat_dispersion_imag
_atom_type_scat_source
C C 0.0181 0.0091 'International Tables Vol C Tables 4.2.6.8 and 6.1.1.4'
H H 0.0000 0.0000 'International Tables Vol C Tables 4.2.6.8 and 6.1.1.4'
N N 0.0311 0.0180 'International Tables Vol C Tables 4.2.6.8 and 6.1.1.4'
O O 0.0492 0.0322 'International Tables Vol C Tables 4.2.6.8 and 6.1.1.4'
F F 0.0727 0.0534 'International Tables Vol C Tables 4.2.6.8 and 6.1.1.4'
S S 0.3331 0.5567 'International Tables Vol C Tables 4.2.6.8 and 6.1.1.4'

loop_
_geom_angle_atom_site_label_1
_geom_angle_atom_site_label_2
_geom_angle_atom_site_label_3
_geom_angle
O2A S1A O1A 119.72(7)
O2A S1A N1A 109.08(7)
O1A S1A N1A 104.75(6)
O2A S1A C1A 107.50(6)
O1A S1A C1A 109.69(6)
N1A S1A C1A 105.18(6)
C7A S2A C9A 90.01(7)
C8A N1A S1A 123.22(10)
C7A N2A C8A 109.97(12)
C4A N3A C10A 123.18(14)
C18A N4A C17A 109.87(15)
C18A N4A C19A 113.63(17)
C17A N4A C19A 112.10(15)
C2A C1A C6A 113.85(12)
C2A C1A S1A 120.48(10)
C6A C1A S1A 125.44(11)
F1A C2A C3A 117.09(13)
F1A C2A C1A 117.59(12)
C3A C2A C1A 125.27(13)
C2A C3A C4A 118.76(13)
N3A C4A C3A 123.82(14)
N3A C4A C5A 118.03(13)
C3A C4A C5A 118.15(13)
C6A C5A C4A 120.41(13)
F2A C6A C5A 116.85(12)
F2A C6A C1A 119.61(12)
C5A C6A C1A 123.54(13)
N2A C7A S2A 115.02(11)
C9A C8A N2A 115.82(12)
C9A C8A N1A 128.53(13)
N2A C8A N1A 115.65(12)
C8A C9A S2A 109.17(11)
N3A C10A C11A 114.36(12)
C12A C11A C16A 116.88(15)
C12A C11A C10A 121.41(15)
C16A C11A C10A 121.69(14)
F3A C12A C13A 117.31(15)
F3A C12A C11A 117.93(15)
C13A C12A C11A 124.77(16)
C14A C13A C12A 117.46(16)
C13A C14A C15A 120.06(17)
C14A C15A C16A 121.59(17)
C15A C16A C11A 119.22(15)
C15A C16A C17A 119.39(16)
C11A C16A C17A 121.36(15)
N4A C17A C16A 113.72(13)
N4A C19A C20A 111.23(16)
N4A C19A C21A 115.24(19)
C20A C19A C21A 110.37(18)
O2B S1B O1B 119.88(6)
O2B S1B N1B 108.68(6)
O1B S1B N1B 104.81(6)
O2B S1B C1B 107.28(6)
O1B S1B C1B 108.82(6)
N1B S1B C1B 106.70(6)
C7B S2B C9B 89.96(7)
C8B N1B S1B 123.81(9)
C7B N2B C8B 109.92(11)
C4B N3B C10B 124.84(15)
C18B N4B C17B 110.14(14)
C18B N4B C19B 118.00(15)
C17B N4B C19B 111.10(13)
C18B N4B C19C 90.8(4)
C17B N4B C19C 110.9(3)
C2B C1B C6B 113.96(12)
C2B C1B S1B 120.29(10)
C6B C1B S1B 125.67(10)
F1B C2B C3B 117.68(12)
F1B C2B C1B 116.93(12)
C3B C2B C1B 125.38(13)
C2B C3B C4B 118.88(13)
N3B C4B C5B 118.67(13)
N3B C4B C3B 123.46(14)
C5B C4B C3B 117.86(13)
C6B C5B C4B 120.57(13)
F2B C6B C5B 116.91(12)
F2B C6B C1B 119.77(12)
C5B C6B C1B 123.32(13)
N2B C7B S2B 115.10(10)
C9B C8B N2B 115.81(12)
C9B C8B N1B 128.60(12)
N2B C8B N1B 115.58(11)
C8B C9B S2B 109.20(10)
N3B C10B C11B 112.57(12)
C12B C11B C16B 116.74(16)
C12B C11B C10B 121.56(15)
C16B C11B C10B 121.70(15)
C13B C12B F3B 117.75(16)
C13B C12B C11B 124.72(16)
F3B C12B C11B 117.53(17)
C12B C13B C14B 117.83(17)
C13B C14B C15B 119.96(18)
C16B C15B C14B 121.41(17)
C15B C16B C11B 119.29(15)
C15B C16B C17B 119.28(15)
C11B C16B C17B 121.37(15)
N4B C17B C16B 114.25(12)
N4B C19B C20B 114.1(2)
N4B C19B C21B 110.09(17)
C20B C19B C21B 111.2(2)
C20C C19C C21C 108.8(8)
C20C C19C N4B 102.4(7)
C21C C19C N4B 113.9(6)

loop_
_geom_bond_atom_site_label_1
_geom_bond_atom_site_label_2
_geom_bond_distance
S1A O2A 1.4253(12)
S1A O1A 1.4296(11)
S1A N1A 1.6266(11)
S1A C1A 1.7518(13)
S2A C7A 1.7034(16)
S2A C9A 1.7093(15)
F1A C2A 1.3564(15)
F2A C6A 1.3497(16)
F3A C12A 1.3652(19)
N1A C8A 1.4001(17)
N2A C7A 1.3081(18)
N2A C8A 1.3738(17)
N3A C4A 1.3624(18)
N3A C10A 1.458(2)
N4A C18A 1.471(2)
N4A C17A 1.474(2)
N4A C19A 1.484(3)
C1A C2A 1.396(2)
C1A C6A 1.4056(18)
C2A C3A 1.366(2)
C3A C4A 1.405(2)
C4A C5A 1.406(2)
C5A C6A 1.3611(19)
C8A C9A 1.361(2)
C10A C11A 1.518(2)
C11A C12A 1.383(2)
C11A C16A 1.404(2)
C12A C13A 1.378(2)
C13A C14A 1.376(3)
C14A C15A 1.389(3)
C15A C16A 1.389(2)
C16A C17A 1.518(2)
C19A C20A 1.520(3)
C19A C21A 1.528(3)
S1B O2B 1.4246(10)
S1B O1B 1.4319(10)
S1B N1B 1.6197(11)
S1B C1B 1.7535(14)
S2B C7B 1.7019(15)
S2B C9B 1.7109(14)
F1B C2B 1.3540(15)
F2B C6B 1.3468(15)
F3B C12B 1.372(2)
N1B C8B 1.3964(16)
N2B C7B 1.3112(18)
N2B C8B 1.3723(16)
N3B C4B 1.3536(19)
N3B C10B 1.458(2)
N4B C18B 1.455(2)
N4B C17B 1.475(2)
N4B C19B 1.494(2)
N4B C19C 1.558(9)
C1B C2B 1.3977(19)
C1B C6B 1.4063(18)
C2B C3B 1.363(2)
C3B C4B 1.410(2)
C4B C5B 1.409(2)
C5B C6B 1.365(2)
C8B C9B 1.3625(18)
C10B C11B 1.509(2)
C11B C12B 1.382(2)
C11B C16B 1.408(2)
C12B C13B 1.370(3)
C13B C14B 1.377(3)
C14B C15B 1.388(3)
C15B C16B 1.388(2)
C16B C17B 1.512(2)
C19B C20B 1.520(3)
C19B C21B 1.526(3)
C19C C20C 1.508(14)
C19C C21C 1.542(12)

loop_
_geom_hbond_atom_site_label_D
_geom_hbond_atom_site_label_H
_geom_hbond_atom_site_label_A
_geom_hbond_distance_DH
_geom_hbond_distance_HA
_geom_hbond_distance_DA
_geom_hbond_angle_DHA
_geom_hbond_site_symmetry_A
N1A H1NA N2A 0.87(2) 2.00(2) 2.8667(18) 176.3(18) 3_565
N3A H3NA N4A 0.86(2) 2.08(2) 2.866(2) 150.2(19) .
N1B H1NB N2B 0.853(18) 2.034(18) 2.8836(16) 173.9(16) 3_667
N3B H3NB N4B 0.807(19) 2.10(2) 2.8312(19) 150.7(19) .

loop_
_geom_torsion_atom_site_label_1
_geom_torsion_atom_site_label_2
_geom_torsion_atom_site_label_3
_geom_torsion_atom_site_label_4
_geom_torsion
O2A S1A N1A C8A -59.84(13)
O1A S1A N1A C8A 170.85(12)
C1A S1A N1A C8A 55.23(14)
O2A S1A C1A C2A -176.83(10)
O1A S1A C1A C2A -45.14(12)
N1A S1A C1A C2A 67.02(12)
O2A S1A C1A C6A 9.05(14)
O1A S1A C1A C6A 140.74(12)
N1A S1A C1A C6A -107.10(12)
C6A C1A C2A F1A 176.45(11)
S1A C1A C2A F1A 1.68(17)
C6A C1A C2A C3A -0.7(2)
S1A C1A C2A C3A -175.45(11)
F1A C2A C3A C4A -175.25(12)
C1A C2A C3A C4A 1.9(2)
C10A N3A C4A C3A -4.4(2)
C10A N3A C4A C5A 176.60(13)
C2A C3A C4A N3A 179.27(13)
C2A C3A C4A C5A -1.7(2)
N3A C4A C5A C6A 179.57(13)
C3A C4A C5A C6A 0.5(2)
C4A C5A C6A F2A -179.14(12)
C4A C5A C6A C1A 0.7(2)
C2A C1A C6A F2A 179.19(12)
S1A C1A C6A F2A -6.35(19)
C2A C1A C6A C5A -0.65(19)
S1A C1A C6A C5A 173.81(11)
C8A N2A C7A S2A -0.52(16)
C9A S2A C7A N2A 0.42(13)
C7A N2A C8A C9A 0.38(18)
C7A N2A C8A N1A -179.95(13)
S1A N1A C8A C9A 13.4(2)
S1A N1A C8A N2A -166.19(10)
N2A C8A C9A S2A -0.08(16)
N1A C8A C9A S2A -179.70(12)
C7A S2A C9A C8A -0.17(12)
C4A N3A C10A C11A -83.16(19)
N3A C10A C11A C12A 115.12(16)
N3A C10A C11A C16A -66.41(19)
C16A C11A C12A F3A -179.55(12)
C10A C11A C12A F3A -1.0(2)
C16A C11A C12A C13A 0.0(2)
C10A C11A C12A C13A 178.55(14)
F3A C12A C13A C14A -179.68(14)
C11A C12A C13A C14A 0.8(2)
C12A C13A C14A C15A -0.6(2)
C13A C14A C15A C16A -0.2(3)
C14A C15A C16A C11A 1.0(2)
C14A C15A C16A C17A -177.14(15)
C12A C11A C16A C15A -0.9(2)
C10A C11A C16A C15A -179.43(14)
C12A C11A C16A C17A 177.24(13)
C10A C11A C16A C17A -1.3(2)
C18A N4A C17A C16A -167.79(19)
C19A N4A C17A C16A 64.9(2)
C15A C16A C17A N4A -106.91(18)
C11A C16A C17A N4A 75.0(2)
C18A N4A C19A C20A 74.51(19)
C17A N4A C19A C20A -160.18(15)
C18A N4A C19A C21A -52.1(2)
C17A N4A C19A C21A 73.24(19)
O2B S1B N1B C8B -50.15(13)
O1B S1B N1B C8B -179.44(11)
C1B S1B N1B C8B 65.24(13)
O2B S1B C1B C2B 178.79(11)
O1B S1B C1B C2B -50.13(12)
N1B S1B C1B C2B 62.46(12)
O2B S1B C1B C6B -4.79(13)
O1B S1B C1B C6B 126.29(12)
N1B S1B C1B C6B -121.12(12)
C6B C1B C2B F1B 177.76(11)
S1B C1B C2B F1B -5.42(17)
C6B C1B C2B C3B -1.0(2)
S1B C1B C2B C3B 175.85(12)
F1B C2B C3B C4B -179.35(12)
C1B C2B C3B C4B -0.6(2)
C10B N3B C4B C5B 165.28(14)
C10B N3B C4B C3B -15.9(2)
C2B C3B C4B N3B -177.41(14)
C2B C3B C4B C5B 1.5(2)
N3B C4B C5B C6B 178.25(13)
C3B C4B C5B C6B -0.7(2)
C4B C5B C6B F2B 179.08(12)
C4B C5B C6B C1B -1.0(2)
C2B C1B C6B F2B -178.32(12)
S1B C1B C6B F2B 5.06(19)
C2B C1B C6B C5B 1.80(19)
S1B C1B C6B C5B -174.82(11)
C8B N2B C7B S2B -0.01(16)
C9B S2B C7B N2B 0.47(13)
C7B N2B C8B C9B -0.64(18)
C7B N2B C8B N1B 178.42(12)
S1B N1B C8B C9B 6.2(2)
S1B N1B C8B N2B -172.72(10)
N2B C8B C9B S2B 0.97(16)
N1B C8B C9B S2B -177.94(12)
C7B S2B C9B C8B -0.77(12)
C4B N3B C10B C11B -83.03(18)
N3B C10B C11B C12B 107.29(17)
N3B C10B C11B C16B -71.70(18)
C16B C11B C12B C13B 2.2(2)
C10B C11B C12B C13B -176.83(15)
C16B C11B C12B F3B -176.87(13)
C10B C11B C12B F3B 4.1(2)
F3B C12B C13B C14B 178.21(15)
C11B C12B C13B C14B -0.9(3)
C12B C13B C14B C15B -1.0(3)
C13B C14B C15B C16B 1.5(3)
C14B C15B C16B C11B -0.1(2)
C14B C15B C16B C17B -177.36(15)
C12B C11B C16B C15B -1.7(2)
C10B C11B C16B C15B 177.37(14)
C12B C11B C16B C17B 175.57(13)
C10B C11B C16B C17B -5.4(2)
C18B N4B C17B C16B 63.31(18)
C19B N4B C17B C16B -164.04(16)
C19C N4B C17B C16B 162.3(4)
C15B C16B C17B N4B -114.35(17)
C11B C16B C17B N4B 68.4(2)
C18B N4B C19B C20B 67.3(2)
C17B N4B C19B C20B -61.2(2)
C18B N4B C19B C21B -58.5(2)
C17B N4B C19B C21B 172.97(18)
C18B N4B C19C C20C 174.9(6)
C17B N4B C19C C20C 62.9(7)
C18B N4B C19C C21C -67.9(7)
C17B N4B C19C C21C -179.8(6)
